data_7016690
loop_
_publ_author_name
'Rozenel, Sergio S.'
'Kerr, John B.'
'Arnold, John'

_publ_section_title
;
 Metal complexes of Co, Ni and Cu with the pincer ligand
 HN(CH(2)CH(2)P(i)Pr(2))(2): preparation, characterization and
 electrochemistry.
;
_journal_issue 40
_journal_name_full 'Dalton transactions (Cambridge, England : 2003)'
_journal_page_first 10397
_journal_page_last 10405
_journal_paper_doi 10.1039/c1dt10599j
_journal_volume 40
_journal_year 2011
_chemical_formula_moiety 'C16 H36 Br N Ni P2'
_chemical_formula_sum 'C16 H36 Br N Ni P2'
_chemical_formula_weight 443.02
_chemical_name_common NP2NiBr
_chemical_name_systematic
;
?
;
_space_group_IT_number 2
_symmetry_cell_setting triclinic
_symmetry_space_group_name_Hall '-P 1'
_symmetry_space_group_name_H-M 'P -1'
_atom_sites_solution_hydrogens geom
_atom_sites_solution_primary direct
_atom_sites_solution_secondary difmap
_audit_creation_method SHELXL-97
_cell_angle_alpha 80.639(2)
_cell_angle_beta 79.962(2)
_cell_angle_gamma 78.139(2)
_cell_formula_units_Z 4
_cell_length_a 7.6375(13)
_cell_length_b 13.287(2)
_cell_length_c 21.376(4)
_cell_measurement_reflns_used 8185
_cell_measurement_temperature 128(2)
_cell_measurement_theta_max 0.703
_cell_measurement_theta_min 0.690
_cell_volume 2072.2(6)
_computing_cell_refinement 'Bruker APEX2 v. 2009.1'
_computing_data_collection 'Bruker APEX2 v. 2009.1'
_computing_data_reduction 'Bruker APEX2 v. 2009.1'
_computing_molecular_graphics ORTEP-32
_computing_publication_material WinGX
_computing_structure_refinement 'SHELXL-97 (Sheldrick, 2008)'
_computing_structure_solution 'SHELXS-97 (Sheldrick, 2008)'
_diffrn_ambient_temperature 128(2)
_diffrn_detector_area_resol_mean 8.192
_diffrn_measured_fraction_theta_full 0.992
_diffrn_measured_fraction_theta_max 0.985
_diffrn_measurement_device_type 'Bruker SMART 1000 CCD'
_diffrn_measurement_method 'phi and omega scans'
_diffrn_radiation_monochromator graphite
_diffrn_radiation_source 'fine-focus sealed tube'
_diffrn_radiation_type MoK\a
_diffrn_radiation_wavelength 0.71073
_diffrn_reflns_av_R_equivalents 0.0426
_diffrn_reflns_av_sigmaI/netI 0.0440
_diffrn_reflns_limit_h_max 9
_diffrn_reflns_limit_h_min -9
_diffrn_reflns_limit_k_max 16
_diffrn_reflns_limit_k_min -16
_diffrn_reflns_limit_l_max 25
_diffrn_reflns_limit_l_min -25
_diffrn_reflns_number 28599
_diffrn_reflns_theta_full 25.00
_diffrn_reflns_theta_max 25.48
_diffrn_reflns_theta_min 2.67
_exptl_absorpt_coefficient_mu 3.014
_exptl_absorpt_correction_T_max 0.7945
_exptl_absorpt_correction_T_min 0.7137
_exptl_absorpt_correction_type multi-scan
_exptl_absorpt_process_details SADABS
_exptl_crystal_colour Green
_exptl_crystal_density_diffrn 1.420
_exptl_crystal_density_method 'not measured'
_exptl_crystal_description Needle
_exptl_crystal_F_000 928
_exptl_crystal_size_max 0.12
_exptl_crystal_size_mid 0.12
_exptl_crystal_size_min 0.08
_refine_diff_density_max 0.501
_refine_diff_density_min -0.347
_refine_diff_density_rms 0.078
_refine_ls_extinction_method none
_refine_ls_goodness_of_fit_ref 1.021
_refine_ls_hydrogen_treatment constr
_refine_ls_matrix_type full
_refine_ls_number_parameters 395
_refine_ls_number_reflns 7566
_refine_ls_number_restraints 0
_refine_ls_restrained_S_all 1.021
_refine_ls_R_factor_all 0.0514
_refine_ls_R_factor_gt 0.0307
_refine_ls_shift/su_max 0.001
_refine_ls_shift/su_mean 0.000
_refine_ls_structure_factor_coef Fsqd
_refine_ls_weighting_details 'calc w=1/[\s^2^(Fo^2^)+(0.0293P)^2^+0.7188P] where P=(Fo^2^+2Fc^2^)/3'
_refine_ls_weighting_scheme calc
_refine_ls_wR_factor_gt 0.0639
_refine_ls_wR_factor_ref 0.0709
_reflns_number_gt 5798
_reflns_number_total 7566
_reflns_threshold_expression >2sigma(I)
_cod_data_source_file c1dt10599j.txt
_cod_data_source_block shelxl3
_cod_depositor_comments
;
The following automatic conversions were performed:

'_symmetry_cell_setting' value 'Triclinic' changed to 'triclinic'
according to /home/saulius/struct/CIF-dictionaries/cif_core.dic
dictionary named 'cif_core.dic' version 2.4.1 from 2010-06-29.

Automatic conversion script
Id: cif_fix_values 1715 2011-07-08 13:25:40Z adriana 
;
_cod_original_sg_symbol_H-M P-1
_cod_database_code 7016690

loop_
_symmetry_equiv_pos_as_xyz
'x, y, z'
'-x, -y, -z'

loop_
_atom_site_label
_atom_site_type_symbol
_atom_site_fract_x
_atom_site_fract_y
_atom_site_fract_z
_atom_site_U_iso_or_equiv
_atom_site_adp_type
_atom_site_occupancy
_atom_site_symmetry_multiplicity
_atom_site_calc_flag
_atom_site_refinement_flags
C1 C 0.5954(4) 0.1711(2) 0.30158(13) 0.0220(7) Uani 1 1 d .
H1 H 0.5457 0.1128 0.2911 0.026 Uiso 1 1 calc R
C2 C 0.4891(4) 0.2005(3) 0.36503(14) 0.0326(8) Uani 1 1 d .
H2A H 0.5172 0.1438 0.3994 0.049 Uiso 1 1 calc R
H2B H 0.3593 0.2131 0.3625 0.049 Uiso 1 1 calc R
H2C H 0.5221 0.2636 0.3741 0.049 Uiso 1 1 calc R
C3 C 0.7961(4) 0.1306(2) 0.30591(15) 0.0295(8) Uani 1 1 d .
H3A H 0.8467 0.1829 0.3208 0.044 Uiso 1 1 calc R
H3B H 0.8605 0.1165 0.2635 0.044 Uiso 1 1 calc R
H3C H 0.8095 0.0666 0.3361 0.044 Uiso 1 1 calc R
C4 C 0.3242(4) 0.3200(2) 0.23651(15) 0.0283(7) Uani 1 1 d .
H4 H 0.2744 0.3463 0.2785 0.034 Uiso 1 1 calc R
C5 C 0.2836(5) 0.4092(3) 0.18333(18) 0.0516(11) Uani 1 1 d .
H5A H 0.3425 0.3877 0.1418 0.077 Uiso 1 1 calc R
H5B H 0.3295 0.4693 0.1907 0.077 Uiso 1 1 calc R
H5C H 0.1526 0.4279 0.1833 0.077 Uiso 1 1 calc R
C6 C 0.2300(4) 0.2309(3) 0.23216(17) 0.0427(9) Uani 1 1 d .
H6A H 0.1026 0.2583 0.2280 0.064 Uiso 1 1 calc R
H6B H 0.2379 0.1806 0.2710 0.064 Uiso 1 1 calc R
H6C H 0.2890 0.1968 0.1946 0.064 Uiso 1 1 calc R
C7 C 0.6543(4) 0.3847(2) 0.25435(14) 0.0246(7) Uani 1 1 d .
H7A H 0.5554 0.4315 0.2776 0.030 Uiso 1 1 calc R
H7B H 0.7508 0.3590 0.2816 0.030 Uiso 1 1 calc R
C8 C 0.7282(4) 0.4413(2) 0.19070(14) 0.0270(7) Uani 1 1 d .
H8A H 0.6273 0.4877 0.1713 0.032 Uiso 1 1 calc R
H8B H 0.8120 0.4846 0.1980 0.032 Uiso 1 1 calc R
C9 C 0.8962(4) 0.4258(2) 0.08765(14) 0.0270(7) Uani 1 1 d .
H9A H 0.9696 0.4730 0.0976 0.032 Uiso 1 1 calc R
H9B H 0.7955 0.4686 0.0664 0.032 Uiso 1 1 calc R
C10 C 1.0128(4) 0.3526(2) 0.04281(15) 0.0315(8) Uani 1 1 d .
H10A H 1.1340 0.3277 0.0560 0.038 Uiso 1 1 calc R
H10B H 1.0274 0.3882 -0.0017 0.038 Uiso 1 1 calc R
C11 C 0.7724(4) 0.2721(2) -0.02145(14) 0.0312(8) Uani 1 1 d .
H11 H 0.8610 0.2876 -0.0605 0.037 Uiso 1 1 calc R
C12 C 0.6239(6) 0.3681(3) -0.01560(19) 0.0622(13) Uani 1 1 d .
H12A H 0.5612 0.3823 -0.0532 0.093 Uiso 1 1 calc R
H12B H 0.6780 0.4278 -0.0130 0.093 Uiso 1 1 calc R
H12C H 0.5373 0.3557 0.0232 0.093 Uiso 1 1 calc R
C13 C 0.6959(5) 0.1788(3) -0.03020(16) 0.0422(9) Uani 1 1 d .
H13A H 0.6150 0.1588 0.0087 0.063 Uiso 1 1 calc R
H13B H 0.7953 0.1206 -0.0383 0.063 Uiso 1 1 calc R
H13C H 0.6281 0.1969 -0.0666 0.063 Uiso 1 1 calc R
C14 C 1.0675(4) 0.1294(2) 0.03413(14) 0.0266(7) Uani 1 1 d .
H14 H 1.0034 0.0706 0.0352 0.032 Uiso 1 1 calc R
C15 C 1.1865(4) 0.1410(3) -0.03135(15) 0.0385(9) Uani 1 1 d .
H15A H 1.2478 0.2000 -0.0347 0.058 Uiso 1 1 calc R
H15B H 1.1109 0.1528 -0.0654 0.058 Uiso 1 1 calc R
H15C H 1.2769 0.0775 -0.0358 0.058 Uiso 1 1 calc R
C16 C 1.1835(4) 0.1007(3) 0.08839(15) 0.0345(8) Uani 1 1 d .
H16A H 1.2644 0.0340 0.0834 0.052 Uiso 1 1 calc R
H16B H 1.1048 0.0953 0.1298 0.052 Uiso 1 1 calc R
H16C H 1.2556 0.1545 0.0866 0.052 Uiso 1 1 calc R
C17 C -0.1584(4) 0.7714(2) 0.47978(14) 0.0252(7) Uani 1 1 d .
H17 H -0.2131 0.7907 0.5232 0.030 Uiso 1 1 calc R
C18 C -0.2364(4) 0.6794(3) 0.46961(16) 0.0365(9) Uani 1 1 d .
H18A H -0.3632 0.7027 0.4634 0.055 Uiso 1 1 calc R
H18B H -0.2286 0.6265 0.5073 0.055 Uiso 1 1 calc R
H18C H -0.1674 0.6498 0.4316 0.055 Uiso 1 1 calc R
C19 C -0.2082(4) 0.8655(2) 0.43035(15) 0.0358(8) Uani 1 1 d .
H19A H -0.1492 0.8503 0.3875 0.054 Uiso 1 1 calc R
H19B H -0.1677 0.9255 0.4406 0.054 Uiso 1 1 calc R
H19C H -0.3397 0.8811 0.4312 0.054 Uiso 1 1 calc R
C20 C 0.1220(4) 0.6214(2) 0.53843(13) 0.0191(6) Uani 1 1 d .
H20 H 0.0773 0.5650 0.5235 0.023 Uiso 1 1 calc R
C21 C 0.0168(4) 0.6383(2) 0.60433(14) 0.0289(8) Uani 1 1 d .
H21A H 0.0440 0.5754 0.6346 0.043 Uiso 1 1 calc R
H21B H -0.1131 0.6539 0.6018 0.043 Uiso 1 1 calc R
H21C H 0.0517 0.6965 0.6190 0.043 Uiso 1 1 calc R
C22 C 0.3249(4) 0.5850(2) 0.54111(15) 0.0310(8) Uani 1 1 d .
H22A H 0.3719 0.6376 0.5572 0.046 Uiso 1 1 calc R
H22B H 0.3884 0.5746 0.4980 0.046 Uiso 1 1 calc R
H22C H 0.3440 0.5194 0.5698 0.046 Uiso 1 1 calc R
C23 C 0.1570(4) 0.8386(2) 0.51086(14) 0.0266(7) Uani 1 1 d .
H23A H 0.0549 0.8724 0.5402 0.032 Uiso 1 1 calc R
H23B H 0.2596 0.8095 0.5349 0.032 Uiso 1 1 calc R
C24 C 0.2123(4) 0.9164(2) 0.45411(14) 0.0277(7) Uani 1 1 d .
H24A H 0.1028 0.9626 0.4402 0.033 Uiso 1 1 calc R
H24B H 0.2871 0.9597 0.4672 0.033 Uiso 1 1 calc R
C25 C 0.3620(4) 0.9428(2) 0.34852(14) 0.0296(8) Uani 1 1 d .
H25A H 0.4281 0.9885 0.3639 0.035 Uiso 1 1 calc R
H25B H 0.2500 0.9860 0.3346 0.035 Uiso 1 1 calc R
C26 C 0.4789(4) 0.8943(2) 0.29198(14) 0.0306(8) Uani 1 1 d .
H26A H 0.6067 0.8748 0.2993 0.037 Uiso 1 1 calc R
H26B H 0.4721 0.9437 0.2521 0.037 Uiso 1 1 calc R
C27 C 0.2460(4) 0.8180(2) 0.22201(14) 0.0275(7) Uani 1 1 d .
H27 H 0.3182 0.8512 0.1835 0.033 Uiso 1 1 calc R
C28 C 0.0805(5) 0.8981(3) 0.24234(17) 0.0502(11) Uani 1 1 d .
H28A H 0.0067 0.9187 0.2076 0.075 Uiso 1 1 calc R
H28B H 0.1196 0.9592 0.2517 0.075 Uiso 1 1 calc R
H28C H 0.0089 0.8680 0.2808 0.075 Uiso 1 1 calc R
C29 C 0.1903(4) 0.7249(3) 0.20303(15) 0.0382(9) Uani 1 1 d .
H29A H 0.1305 0.6866 0.2411 0.057 Uiso 1 1 calc R
H29B H 0.2979 0.6794 0.1843 0.057 Uiso 1 1 calc R
H29C H 0.1067 0.7488 0.1715 0.057 Uiso 1 1 calc R
C30 C 0.5837(4) 0.6868(2) 0.25254(13) 0.0212(7) Uani 1 1 d .
H30 H 0.5364 0.6256 0.2451 0.025 Uiso 1 1 calc R
C31 C 0.7151(4) 0.6482(2) 0.30153(14) 0.0308(8) Uani 1 1 d .
H31A H 0.8099 0.5925 0.2858 0.046 Uiso 1 1 calc R
H31B H 0.6493 0.6218 0.3424 0.046 Uiso 1 1 calc R
H31C H 0.7702 0.7057 0.3077 0.046 Uiso 1 1 calc R
C32 C 0.6794(4) 0.7313(2) 0.18841(14) 0.0298(8) Uani 1 1 d .
H32A H 0.7168 0.7956 0.1933 0.045 Uiso 1 1 calc R
H32B H 0.5968 0.7461 0.1564 0.045 Uiso 1 1 calc R
H32C H 0.7862 0.6809 0.1743 0.045 Uiso 1 1 calc R
P1 P 0.56981(10) 0.27642(6) 0.23459(3) 0.01958(17) Uani 1 1 d .
P2 P 0.89417(11) 0.24443(6) 0.04867(4) 0.02215(18) Uani 1 1 d .
P3 P 0.08974(10) 0.73655(6) 0.47804(3) 0.01785(17) Uani 1 1 d .
P4 P 0.38950(10) 0.77964(6) 0.28607(3) 0.01983(17) Uani 1 1 d .
Ni1 Ni 0.73467(5) 0.24775(3) 0.143297(17) 0.01849(10) Uani 1 1 d .
Ni2 Ni 0.25496(5) 0.74163(3) 0.383404(16) 0.01743(9) Uani 1 1 d .
Br1 Br 0.66817(4) 0.08207(2) 0.146365(14) 0.02836(9) Uani 1 1 d .
Br2 Br 0.23574(4) 0.57348(2) 0.368425(15) 0.02870(9) Uani 1 1 d .
N1 N 0.8239(3) 0.36770(18) 0.14666(11) 0.0217(6) Uani 1 1 d .
N2 N 0.3150(3) 0.86318(18) 0.40062(11) 0.0217(6) Uani 1 1 d .

loop_
_atom_site_aniso_label
_atom_site_aniso_U_11
_atom_site_aniso_U_22
_atom_site_aniso_U_33
_atom_site_aniso_U_23
_atom_site_aniso_U_13
_atom_site_aniso_U_12
C1 0.0263(16) 0.0227(16) 0.0170(15) -0.0002(13) 0.0011(13) -0.0100(13)
C2 0.038(2) 0.040(2) 0.0186(17) -0.0066(15) 0.0001(14) -0.0062(16)
C3 0.0318(18) 0.0278(18) 0.0259(18) 0.0011(14) -0.0014(14) -0.0044(15)
C4 0.0199(16) 0.0371(19) 0.0252(17) -0.0049(15) 0.0006(13) -0.0019(14)
C5 0.028(2) 0.056(3) 0.061(3) 0.014(2) -0.0119(19) 0.0021(18)
C6 0.0244(18) 0.058(3) 0.048(2) -0.0038(19) -0.0063(17) -0.0144(17)
C7 0.0288(17) 0.0236(17) 0.0225(16) -0.0064(13) 0.0001(14) -0.0081(14)
C8 0.0293(18) 0.0267(18) 0.0261(17) -0.0050(14) -0.0035(14) -0.0068(14)
C9 0.0364(19) 0.0215(17) 0.0237(17) 0.0029(13) -0.0037(14) -0.0120(14)
C10 0.0349(19) 0.0333(19) 0.0265(18) 0.0006(15) 0.0032(15) -0.0164(15)
C11 0.039(2) 0.037(2) 0.0158(16) -0.0004(14) -0.0039(14) -0.0051(16)
C12 0.075(3) 0.061(3) 0.047(3) -0.012(2) -0.033(2) 0.020(2)
C13 0.044(2) 0.059(3) 0.0273(19) 0.0022(17) -0.0131(17) -0.0195(19)
C14 0.0281(17) 0.0322(18) 0.0208(16) -0.0062(14) 0.0018(13) -0.0107(14)
C15 0.035(2) 0.046(2) 0.0317(19) -0.0105(17) 0.0067(16) -0.0073(17)
C16 0.0316(19) 0.036(2) 0.035(2) -0.0071(16) -0.0069(16) 0.0003(16)
C17 0.0207(16) 0.0329(18) 0.0178(16) 0.0004(13) 0.0007(13) -0.0015(14)
C18 0.0235(18) 0.048(2) 0.039(2) 0.0026(17) -0.0055(15) -0.0148(16)
C19 0.0300(19) 0.040(2) 0.0323(19) 0.0014(16) -0.0090(15) 0.0036(16)
C20 0.0235(16) 0.0157(15) 0.0184(15) -0.0028(12) -0.0021(12) -0.0050(12)
C21 0.0349(19) 0.0302(18) 0.0184(16) 0.0015(14) -0.0007(14) -0.0047(15)
C22 0.0298(18) 0.0276(18) 0.0305(18) 0.0021(14) -0.0032(15) 0.0010(15)
C23 0.0308(18) 0.0272(18) 0.0222(16) -0.0081(14) 0.0016(14) -0.0066(14)
C24 0.0389(19) 0.0182(16) 0.0273(18) -0.0093(14) 0.0028(15) -0.0093(14)
C25 0.0399(19) 0.0194(17) 0.0274(18) -0.0018(14) 0.0038(15) -0.0091(15)
C26 0.040(2) 0.0288(18) 0.0206(17) 0.0011(14) 0.0063(15) -0.0133(15)
C27 0.0260(17) 0.0362(19) 0.0156(15) 0.0036(14) -0.0014(13) -0.0016(15)
C28 0.041(2) 0.066(3) 0.032(2) -0.0024(19) -0.0106(17) 0.017(2)
C29 0.036(2) 0.057(2) 0.0256(18) -0.0053(17) -0.0104(16) -0.0126(18)
C30 0.0232(16) 0.0229(16) 0.0165(15) -0.0022(12) -0.0003(12) -0.0048(13)
C31 0.0303(18) 0.0320(19) 0.0270(18) -0.0005(15) -0.0023(14) -0.0026(15)
C32 0.0269(18) 0.0368(19) 0.0231(17) -0.0036(14) 0.0030(14) -0.0054(15)
P1 0.0201(4) 0.0223(4) 0.0162(4) -0.0029(3) 0.0000(3) -0.0055(3)
P2 0.0254(4) 0.0258(4) 0.0147(4) -0.0006(3) 0.0008(3) -0.0080(3)
P3 0.0188(4) 0.0189(4) 0.0142(4) -0.0022(3) 0.0008(3) -0.0026(3)
P4 0.0221(4) 0.0209(4) 0.0150(4) -0.0002(3) 0.0009(3) -0.0053(3)
Ni1 0.0214(2) 0.0192(2) 0.01490(19) -0.00146(15) 0.00070(15) -0.00711(16)
Ni2 0.0206(2) 0.0170(2) 0.01421(19) -0.00136(15) 0.00084(15) -0.00578(16)
Br1 0.03940(19) 0.02612(18) 0.02181(17) -0.00509(13) 0.00379(14) -0.01655(14)
Br2 0.0399(2) 0.02349(18) 0.02439(17) -0.00628(13) 0.00426(14) -0.01466(14)
N1 0.0290(14) 0.0193(13) 0.0179(13) -0.0024(11) 0.0013(11) -0.0107(11)
N2 0.0276(14) 0.0217(13) 0.0160(13) -0.0035(10) 0.0004(11) -0.0070(11)

loop_
_atom_type_symbol
_atom_type_description
_atom_type_scat_dispersion_real
_atom_type_scat_dispersion_imag
_atom_type_scat_source
C C 0.0033 0.0016 'International Tables Vol C Tables 4.2.6.8 and 6.1.1.4'
H H 0.0000 0.0000 'International Tables Vol C Tables 4.2.6.8 and 6.1.1.4'
P P 0.1023 0.0942 'International Tables Vol C Tables 4.2.6.8 and 6.1.1.4'
Ni Ni 0.3393 1.1124 'International Tables Vol C Tables 4.2.6.8 and 6.1.1.4'
Br Br -0.2901 2.4595 'International Tables Vol C Tables 4.2.6.8 and 6.1.1.4'
N N 0.0061 0.0033 'International Tables Vol C Tables 4.2.6.8 and 6.1.1.4'

loop_
_geom_angle_atom_site_label_1
_geom_angle_atom_site_label_2
_geom_angle_atom_site_label_3
_geom_angle
C2 C1 C3 112.2(2)
C2 C1 P1 113.4(2)
C3 C1 P1 110.0(2)
C2 C1 H1 106.9
C3 C1 H1 106.9
P1 C1 H1 106.9
C1 C2 H2A 109.5
C1 C2 H2B 109.5
H2A C2 H2B 109.5
C1 C2 H2C 109.5
H2A C2 H2C 109.5
H2B C2 H2C 109.5
C1 C3 H3A 109.5
C1 C3 H3B 109.5
H3A C3 H3B 109.5
C1 C3 H3C 109.5
H3A C3 H3C 109.5
H3B C3 H3C 109.5
C5 C4 C6 110.7(3)
C5 C4 P1 110.8(2)
C6 C4 P1 111.7(2)
C5 C4 H4 107.8
C6 C4 H4 107.8
P1 C4 H4 107.8
C4 C5 H5A 109.5
C4 C5 H5B 109.5
H5A C5 H5B 109.5
C4 C5 H5C 109.5
H5A C5 H5C 109.5
H5B C5 H5C 109.5
C4 C6 H6A 109.5
C4 C6 H6B 109.5
H6A C6 H6B 109.5
C4 C6 H6C 109.5
H6A C6 H6C 109.5
H6B C6 H6C 109.5
C8 C7 P1 105.9(2)
C8 C7 H7A 110.6
P1 C7 H7A 110.6
C8 C7 H7B 110.6
P1 C7 H7B 110.6
H7A C7 H7B 108.7
N1 C8 C7 110.9(2)
N1 C8 H8A 109.5
C7 C8 H8A 109.5
N1 C8 H8B 109.5
C7 C8 H8B 109.5
H8A C8 H8B 108.0
N1 C9 C10 110.5(2)
N1 C9 H9A 109.5
C10 C9 H9A 109.5
N1 C9 H9B 109.5
C10 C9 H9B 109.5
H9A C9 H9B 108.1
C9 C10 P2 106.0(2)
C9 C10 H10A 110.5
P2 C10 H10A 110.5
C9 C10 H10B 110.5
P2 C10 H10B 110.5
H10A C10 H10B 108.7
C13 C11 C12 111.3(3)
C13 C11 P2 111.6(2)
C12 C11 P2 110.3(2)
C13 C11 H11 107.8
C12 C11 H11 107.8
P2 C11 H11 107.8
C11 C12 H12A 109.5
C11 C12 H12B 109.5
H12A C12 H12B 109.5
C11 C12 H12C 109.5
H12A C12 H12C 109.5
H12B C12 H12C 109.5
C11 C13 H13A 109.5
C11 C13 H13B 109.5
H13A C13 H13B 109.5
C11 C13 H13C 109.5
H13A C13 H13C 109.5
H13B C13 H13C 109.5
C16 C14 C15 110.8(3)
C16 C14 P2 110.1(2)
C15 C14 P2 113.6(2)
C16 C14 H14 107.3
C15 C14 H14 107.3
P2 C14 H14 107.3
C14 C15 H15A 109.5
C14 C15 H15B 109.5
H15A C15 H15B 109.5
C14 C15 H15C 109.5
H15A C15 H15C 109.5
H15B C15 H15C 109.5
C14 C16 H16A 109.5
C14 C16 H16B 109.5
H16A C16 H16B 109.5
C14 C16 H16C 109.5
H16A C16 H16C 109.5
H16B C16 H16C 109.5
C18 C17 C19 111.1(2)
C18 C17 P3 111.1(2)
C19 C17 P3 110.9(2)
C18 C17 H17 107.8
C19 C17 H17 107.8
P3 C17 H17 107.8
C17 C18 H18A 109.5
C17 C18 H18B 109.5
H18A C18 H18B 109.5
C17 C18 H18C 109.5
H18A C18 H18C 109.5
H18B C18 H18C 109.5
C17 C19 H19A 109.5
C17 C19 H19B 109.5
H19A C19 H19B 109.5
C17 C19 H19C 109.5
H19A C19 H19C 109.5
H19B C19 H19C 109.5
C21 C20 C22 111.6(2)
C21 C20 P3 113.53(19)
C22 C20 P3 109.0(2)
C21 C20 H20 107.5
C22 C20 H20 107.5
P3 C20 H20 107.5
C20 C21 H21A 109.5
C20 C21 H21B 109.5
H21A C21 H21B 109.5
C20 C21 H21C 109.5
H21A C21 H21C 109.5
H21B C21 H21C 109.5
C20 C22 H22A 109.5
C20 C22 H22B 109.5
H22A C22 H22B 109.5
C20 C22 H22C 109.5
H22A C22 H22C 109.5
H22B C22 H22C 109.5
C24 C23 P3 106.5(2)
C24 C23 H23A 110.4
P3 C23 H23A 110.4
C24 C23 H23B 110.4
P3 C23 H23B 110.4
H23A C23 H23B 108.6
N2 C24 C23 110.8(2)
N2 C24 H24A 109.5
C23 C24 H24A 109.5
N2 C24 H24B 109.5
C23 C24 H24B 109.5
H24A C24 H24B 108.1
N2 C25 C26 110.9(2)
N2 C25 H25A 109.5
C26 C25 H25A 109.5
N2 C25 H25B 109.5
C26 C25 H25B 109.5
H25A C25 H25B 108.0
C25 C26 P4 106.2(2)
C25 C26 H26A 110.5
P4 C26 H26A 110.5
C25 C26 H26B 110.5
P4 C26 H26B 110.5
H26A C26 H26B 108.7
C29 C27 C28 110.9(3)
C29 C27 P4 111.9(2)
C28 C27 P4 110.3(2)
C29 C27 H27 107.8
C28 C27 H27 107.8
P4 C27 H27 107.8
C27 C28 H28A 109.5
C27 C28 H28B 109.5
H28A C28 H28B 109.5
C27 C28 H28C 109.5
H28A C28 H28C 109.5
H28B C28 H28C 109.5
C27 C29 H29A 109.5
C27 C29 H29B 109.5
H29A C29 H29B 109.5
C27 C29 H29C 109.5
H29A C29 H29C 109.5
H29B C29 H29C 109.5
C32 C30 C31 111.3(2)
C32 C30 P4 112.8(2)
C31 C30 P4 109.75(19)
C32 C30 H30 107.6
C31 C30 H30 107.6
P4 C30 H30 107.6
C30 C31 H31A 109.5
C30 C31 H31B 109.5
H31A C31 H31B 109.5
C30 C31 H31C 109.5
H31A C31 H31C 109.5
H31B C31 H31C 109.5
C30 C32 H32A 109.5
C30 C32 H32B 109.5
H32A C32 H32B 109.5
C30 C32 H32C 109.5
H32A C32 H32C 109.5
H32B C32 H32C 109.5
C7 P1 C1 107.25(13)
C7 P1 C4 105.91(14)
C1 P1 C4 105.35(13)
C7 P1 Ni1 102.33(10)
C1 P1 Ni1 116.59(10)
C4 P1 Ni1 118.42(10)
C10 P2 C14 106.85(15)
C10 P2 C11 105.60(15)
C14 P2 C11 104.98(14)
C10 P2 Ni1 102.01(10)
C14 P2 Ni1 118.24(10)
C11 P2 Ni1 117.96(11)
C23 P3 C20 105.23(13)
C23 P3 C17 106.67(14)
C20 P3 C17 104.36(13)
C23 P3 Ni2 101.37(10)
C20 P3 Ni2 121.16(9)
C17 P3 Ni2 116.65(10)
C26 P4 C30 105.92(14)
C26 P4 C27 106.08(15)
C30 P4 C27 104.32(13)
C26 P4 Ni2 102.64(10)
C30 P4 Ni2 119.43(9)
C27 P4 Ni2 117.22(10)
N1 Ni1 P2 86.38(8)
N1 Ni1 P1 86.39(8)
P2 Ni1 P1 171.34(3)
N1 Ni1 Br1 170.07(7)
P2 Ni1 Br1 93.19(3)
P1 Ni1 Br1 94.76(3)
N2 Ni2 P4 85.90(7)
N2 Ni2 P3 86.64(8)
P4 Ni2 P3 168.14(3)
N2 Ni2 Br2 168.50(7)
P4 Ni2 Br2 94.19(3)
P3 Ni2 Br2 94.95(3)
C9 N1 C8 108.5(2)
C9 N1 Ni1 119.62(19)
C8 N1 Ni1 120.31(19)
C25 N2 C24 107.3(2)
C25 N2 Ni2 120.55(19)
C24 N2 Ni2 120.50(19)

loop_
_geom_bond_atom_site_label_1
_geom_bond_atom_site_label_2
_geom_bond_distance
C1 C2 1.520(4)
C1 C3 1.530(4)
C1 P1 1.839(3)
C1 H1 1.0000
C2 H2A 0.9800
C2 H2B 0.9800
C2 H2C 0.9800
C3 H3A 0.9800
C3 H3B 0.9800
C3 H3C 0.9800
C4 C5 1.526(4)
C4 C6 1.528(4)
C4 P1 1.841(3)
C4 H4 1.0000
C5 H5A 0.9800
C5 H5B 0.9800
C5 H5C 0.9800
C6 H6A 0.9800
C6 H6B 0.9800
C6 H6C 0.9800
C7 C8 1.519(4)
C7 P1 1.828(3)
C7 H7A 0.9900
C7 H7B 0.9900
C8 N1 1.464(4)
C8 H8A 0.9900
C8 H8B 0.9900
C9 N1 1.452(4)
C9 C10 1.518(4)
C9 H9A 0.9900
C9 H9B 0.9900
C10 P2 1.828(3)
C10 H10A 0.9900
C10 H10B 0.9900
C11 C13 1.525(4)
C11 C12 1.529(4)
C11 P2 1.847(3)
C11 H11 1.0000
C12 H12A 0.9800
C12 H12B 0.9800
C12 H12C 0.9800
C13 H13A 0.9800
C13 H13B 0.9800
C13 H13C 0.9800
C14 C16 1.533(4)
C14 C15 1.534(4)
C14 P2 1.834(3)
C14 H14 1.0000
C15 H15A 0.9800
C15 H15B 0.9800
C15 H15C 0.9800
C16 H16A 0.9800
C16 H16B 0.9800
C16 H16C 0.9800
C17 C18 1.526(4)
C17 C19 1.530(4)
C17 P3 1.851(3)
C17 H17 1.0000
C18 H18A 0.9800
C18 H18B 0.9800
C18 H18C 0.9800
C19 H19A 0.9800
C19 H19B 0.9800
C19 H19C 0.9800
C20 C21 1.521(4)
C20 C22 1.534(4)
C20 P3 1.839(3)
C20 H20 1.0000
C21 H21A 0.9800
C21 H21B 0.9800
C21 H21C 0.9800
C22 H22A 0.9800
C22 H22B 0.9800
C22 H22C 0.9800
C23 C24 1.520(4)
C23 P3 1.821(3)
C23 H23A 0.9900
C23 H23B 0.9900
C24 N2 1.464(4)
C24 H24A 0.9900
C24 H24B 0.9900
C25 N2 1.457(4)
C25 C26 1.521(4)
C25 H25A 0.9900
C25 H25B 0.9900
C26 P4 1.823(3)
C26 H26A 0.9900
C26 H26B 0.9900
C27 C29 1.522(4)
C27 C28 1.525(4)
C27 P4 1.844(3)
C27 H27 1.0000
C28 H28A 0.9800
C28 H28B 0.9800
C28 H28C 0.9800
C29 H29A 0.9800
C29 H29B 0.9800
C29 H29C 0.9800
C30 C32 1.526(4)
C30 C31 1.532(4)
C30 P4 1.844(3)
C30 H30 1.0000
C31 H31A 0.9800
C31 H31B 0.9800
C31 H31C 0.9800
C32 H32A 0.9800
C32 H32B 0.9800
C32 H32C 0.9800
P1 Ni1 2.1741(9)
P2 Ni1 2.1739(9)
P3 Ni2 2.1887(8)
P4 Ni2 2.1831(8)
Ni1 N1 1.874(2)
Ni1 Br1 2.3472(6)
Ni2 N2 1.873(2)
Ni2 Br2 2.3452(6)
